data_4105096
loop_
_publ_author_name
'Evan R. King'
'Theodore A. Betley'

_publ_contact_author_address
;Department of Chemistry and Chemical Biology
Harvard University
Mallinckrodt 306E
12 Oxford Street
Cambridge, MA 02139
;
_publ_contact_author_email betley@chemistry.harvard.edu
_publ_contact_author_name 'Professor Theodore A. Betley'
_publ_contact_author_phone 617-496-9944
_publ_section_title
;
 Unusual Electronic Structure of First Row Transition Metal Complexes
 Featuring Redox-Active Dipyrromethane Ligands
;
_journal_name_full 'Journal of the American Chemical Society'
_journal_page_first 14374
_journal_page_last 14380
_journal_paper_doi 10.1021/ja903997a
_journal_volume 131
_journal_year 2009
_chemical_compound_source 'chemical synthesis'
_chemical_formula_moiety 'C39 H42 Co N4'
_chemical_formula_sum 'C39 H42 Co N4'
_chemical_formula_weight 625.70
_chemical_name_common (dmpm)Co(py)2
_chemical_name_systematic
;
 bis-pyridine (1,9-dimesityl-5,5-dimethyldipyrromethanato)cobalt(II)
;
_space_group_IT_number 14
_symmetry_cell_setting monoclinic
_symmetry_Int_Tables_number 14
_symmetry_space_group_name_Hall '-P 2ybc'
_symmetry_space_group_name_H-M 'P 1 21/c 1'
_atom_sites_solution_hydrogens geom
_atom_sites_solution_primary direct
_atom_sites_solution_secondary difmap
_audit_creation_method SHELXL-97
_cell_angle_alpha 90.00
_cell_angle_beta 114.5620(10)
_cell_angle_gamma 90.00
_cell_formula_units_Z 4
_cell_length_a 16.0900(8)
_cell_length_b 12.8230(7)
_cell_length_c 17.9711(9)
_cell_measurement_reflns_used 9621
_cell_measurement_temperature 193(2)
_cell_measurement_theta_max 26.99
_cell_measurement_theta_min 2.29
_cell_volume 3372.3(3)
_computing_cell_refinement 'SAINT V7.34A (Bruker AXS, 2006)'
_computing_data_collection 'SMART V5.625 (Bruker AXS, 2001a)'
_computing_data_reduction
; 
SAINT V7.34A (Bruker AXS, 2006), SADABS (Bruker AXS, 2004) 
;
_computing_molecular_graphics 'SHELXTL v6.12 (Bruker AXS, 2001b)'
_computing_publication_material 'SHELXTL v6.12 (Bruker AXS, 2001b)'
_computing_structure_refinement 'SHELXL-97 (Sheldrick, 1997)'
_computing_structure_solution 'SHELXS-97 (Sheldrick, 1990)'
_diffrn_ambient_temperature 193(2)
_diffrn_detector_area_resol_mean 840
_diffrn_measured_fraction_theta_full 0.999
_diffrn_measured_fraction_theta_max 0.999
_diffrn_measurement_device_type 'Bruker Apex I CCD'
_diffrn_measurement_method 'omega scans 0.3%'
_diffrn_radiation_monochromator graphite
_diffrn_radiation_probe x-ray
_diffrn_radiation_type MoK\a
_diffrn_radiation_wavelength 0.71073
_diffrn_reflns_av_R_equivalents 0.0292
_diffrn_reflns_av_sigmaI/netI 0.0245
_diffrn_reflns_limit_h_max 20
_diffrn_reflns_limit_h_min -20
_diffrn_reflns_limit_k_max 16
_diffrn_reflns_limit_k_min -16
_diffrn_reflns_limit_l_max 23
_diffrn_reflns_limit_l_min -23
_diffrn_reflns_number 32345
_diffrn_reflns_theta_full 27.50
_diffrn_reflns_theta_max 27.50
_diffrn_reflns_theta_min 1.39
_diffrn_source 'fine-focus sealed tube'
_diffrn_standards_decay_% 0
_diffrn_standards_number 0
_exptl_absorpt_coefficient_mu 0.541
_exptl_absorpt_correction_T_max 0.9112
_exptl_absorpt_correction_T_min 0.8332
_exptl_absorpt_correction_type multi-scan
_exptl_absorpt_process_details 'SADABS (Bruker AXS, 2004)'
_exptl_crystal_colour 'translucent intense violet'
_exptl_crystal_density_diffrn 1.232
_exptl_crystal_description prism
_exptl_crystal_F_000 1324
_exptl_crystal_recrystallization_method 'diethyl ether'
_exptl_crystal_size_max 0.35
_exptl_crystal_size_mid 0.17
_exptl_crystal_size_min 0.17
_refine_diff_density_max 0.404
_refine_diff_density_min -0.258
_refine_diff_density_rms 0.048
_refine_ls_extinction_method none
_refine_ls_goodness_of_fit_ref 1.038
_refine_ls_hydrogen_treatment constr
_refine_ls_matrix_type full
_refine_ls_number_parameters 405
_refine_ls_number_reflns 7739
_refine_ls_number_restraints 0
_refine_ls_restrained_S_all 1.038
_refine_ls_R_factor_all 0.0482
_refine_ls_R_factor_gt 0.0382
_refine_ls_shift/su_max 0.001
_refine_ls_shift/su_mean 0.000
_refine_ls_structure_factor_coef Fsqd
_refine_ls_weighting_details 'calc w=1/[\s^2^(Fo^2^)+(0.0532P)^2^+1.1459P] where P=(Fo^2^+2Fc^2^)/3'
_refine_ls_weighting_scheme calc
_refine_ls_wR_factor_gt 0.0974
_refine_ls_wR_factor_ref 0.1057
_reflns_number_gt 6378
_reflns_number_total 7739
_reflns_threshold_expression >2sigma(I)
_cod_data_source_file ja903997a_si_001_3.cif
_cod_data_source_block compound5-erk006
_cod_original_sg_symbol_H-M 'P 21/c'
_cod_database_code 4105096

loop_
_symmetry_equiv_pos_as_xyz
'x, y, z'
'-x, y+1/2, -z+1/2'
'-x, -y, -z'
'x, -y-1/2, z-1/2'

loop_
_atom_site_label
_atom_site_type_symbol
_atom_site_fract_x
_atom_site_fract_y
_atom_site_fract_z
_atom_site_U_iso_or_equiv
_atom_site_adp_type
_atom_site_occupancy
_atom_site_symmetry_multiplicity
_atom_site_calc_flag
_atom_site_refinement_flags
Co1 Co 0.713573(14) 0.385464(17) 0.829668(12) 0.03176(8) Uani 1 1 d .
N1 N 0.72362(9) 0.53034(11) 0.86790(8) 0.0328(3) Uani 1 1 d .
N2 N 0.71432(9) 0.31551(11) 0.92676(8) 0.0342(3) Uani 1 1 d .
C1 C 0.66511(12) 0.48209(14) 0.97369(11) 0.0385(4) Uani 1 1 d .
C2 C 0.56375(13) 0.47948(17) 0.91293(14) 0.0510(5) Uani 1 1 d .
H2A H 0.5589 0.4574 0.8591 0.077 Uiso 1 1 calc R
H2B H 0.5373 0.5492 0.9087 0.077 Uiso 1 1 calc R
H2C H 0.5307 0.4301 0.9324 0.077 Uiso 1 1 calc R
C3 C 0.67066(16) 0.52598(17) 1.05523(13) 0.0539(5) Uani 1 1 d .
H3A H 0.6372 0.4801 1.0768 0.081 Uiso 1 1 calc R
H3B H 0.6435 0.5958 1.0463 0.081 Uiso 1 1 calc R
H3C H 0.7348 0.5300 1.0946 0.081 Uiso 1 1 calc R
C4 C 0.70257(14) 0.37178(14) 0.98734(12) 0.0439(4) Uani 1 1 d .
C5 C 0.71647(11) 0.55439(13) 0.94002(10) 0.0336(3) Uani 1 1 d .
C6 C 0.7264(2) 0.3104(2) 1.05544(16) 0.0879(10) Uani 1 1 d .
H6 H 0.7249 0.3300 1.1059 0.106 Uiso 1 1 calc R
C7 C 0.75420(12) 0.65117(15) 0.96689(11) 0.0398(4) Uani 1 1 d .
H7 H 0.7580 0.6861 1.0148 0.048 Uiso 1 1 calc R
C8 C 0.7537(3) 0.2128(2) 1.03686(17) 0.0959(12) Uani 1 1 d .
H8 H 0.7740 0.1544 1.0725 0.115 Uiso 1 1 calc R
C9 C 0.78638(12) 0.68887(15) 0.90932(11) 0.0426(4) Uani 1 1 d .
H9 H 0.8159 0.7537 0.9115 0.051 Uiso 1 1 calc R
C10 C 0.74543(15) 0.21790(15) 0.95760(12) 0.0490(5) Uani 1 1 d .
C11 C 0.76661(11) 0.61365(13) 0.84985(10) 0.0341(3) Uani 1 1 d .
C21 C 0.77197(13) 0.13955(14) 0.91060(11) 0.0386(4) Uani 1 1 d .
C22 C 0.70720(13) 0.08030(16) 0.84817(13) 0.0484(4) Uani 1 1 d .
C23 C 0.60719(16) 0.0864(2) 0.8308(2) 0.0783(8) Uani 1 1 d .
H23A H 0.5906 0.0261 0.8553 0.118 Uiso 1 1 calc R
H23B H 0.5705 0.0863 0.7715 0.118 Uiso 1 1 calc R
H23C H 0.5955 0.1507 0.8543 0.118 Uiso 1 1 calc R
C24 C 0.73602(15) 0.00966(17) 0.80470(13) 0.0578(5) Uani 1 1 d .
H24 H 0.6914 -0.0288 0.7613 0.069 Uiso 1 1 calc R
C25 C 0.82675(16) -0.00609(17) 0.82263(12) 0.0549(5) Uani 1 1 d .
C26 C 0.8574(2) -0.0832(3) 0.77500(16) 0.0932(11) Uani 1 1 d .
H26A H 0.8065 -0.1296 0.7434 0.140 Uiso 1 1 calc R
H26B H 0.9086 -0.1246 0.8132 0.140 Uiso 1 1 calc R
H26C H 0.8769 -0.0452 0.7377 0.140 Uiso 1 1 calc R
C27 C 0.89071(13) 0.05000(16) 0.88675(12) 0.0467(4) Uani 1 1 d .
H27 H 0.9538 0.0392 0.9006 0.056 Uiso 1 1 calc R
C28 C 0.86520(13) 0.12126(13) 0.93119(11) 0.0401(4) Uani 1 1 d .
C29 C 0.93820(16) 0.17537(19) 1.00314(14) 0.0629(6) Uani 1 1 d .
H29A H 0.9464 0.1391 1.0537 0.094 Uiso 1 1 calc R
H29B H 0.9199 0.2477 1.0057 0.094 Uiso 1 1 calc R
H29C H 0.9959 0.1745 0.9968 0.094 Uiso 1 1 calc R
C31 C 0.78268(11) 0.61078(12) 0.77406(10) 0.0336(3) Uani 1 1 d .
C32 C 0.70776(12) 0.60873(14) 0.69709(11) 0.0402(4) Uani 1 1 d .
C33 C 0.61122(14) 0.62485(19) 0.68862(13) 0.0561(5) Uani 1 1 d .
H33A H 0.6021 0.6986 0.6976 0.084 Uiso 1 1 calc R
H33B H 0.6009 0.5821 0.7292 0.084 Uiso 1 1 calc R
H33C H 0.5680 0.6044 0.6335 0.084 Uiso 1 1 calc R
C34 C 0.72303(14) 0.59734(15) 0.62658(11) 0.0437(4) Uani 1 1 d .
H34 H 0.6719 0.5953 0.5750 0.052 Uiso 1 1 calc R
C35 C 0.80974(14) 0.58892(13) 0.62899(11) 0.0413(4) Uani 1 1 d .
C36 C 0.82473(17) 0.57660(17) 0.55167(13) 0.0552(5) Uani 1 1 d .
H36A H 0.7655 0.5732 0.5043 0.083 Uiso 1 1 calc R
H36B H 0.8589 0.5122 0.5549 0.083 Uiso 1 1 calc R
H36C H 0.8595 0.6364 0.5458 0.083 Uiso 1 1 calc R
C37 C 0.88299(13) 0.59418(14) 0.70493(12) 0.0413(4) Uani 1 1 d .
H37 H 0.9432 0.5886 0.7080 0.050 Uiso 1 1 calc R
C38 C 0.87151(12) 0.60730(13) 0.77695(11) 0.0365(4) Uani 1 1 d .
C39 C 0.95489(13) 0.62314(16) 0.85577(13) 0.0498(5) Uani 1 1 d .
H39A H 1.0069 0.5864 0.8530 0.075 Uiso 1 1 calc R
H39B H 0.9433 0.5955 0.9014 0.075 Uiso 1 1 calc R
H39C H 0.9687 0.6978 0.8642 0.075 Uiso 1 1 calc R
N3 N 0.83372(11) 0.34950(12) 0.82274(9) 0.0411(3) Uani 1 1 d .
C41 C 0.84366(18) 0.29550(19) 0.76342(15) 0.0625(6) Uani 1 1 d .
H41 H 0.7909 0.2690 0.7195 0.075 Uiso 1 1 calc R
C42 C 0.9300(2) 0.2768(2) 0.7643(2) 0.0823(9) Uani 1 1 d .
H42 H 0.9353 0.2410 0.7202 0.099 Uiso 1 1 calc R
C43 C 1.0063(2) 0.3107(2) 0.8290(2) 0.0798(9) Uani 1 1 d .
H43 H 1.0653 0.2970 0.8311 0.096 Uiso 1 1 calc R
C44 C 0.99690(16) 0.3641(2) 0.89022(19) 0.0712(7) Uani 1 1 d .
H44 H 1.0491 0.3884 0.9358 0.085 Uiso 1 1 calc R
C45 C 0.91014(14) 0.38253(16) 0.88523(14) 0.0521(5) Uani 1 1 d .
H45 H 0.9042 0.4205 0.9282 0.063 Uiso 1 1 calc R
N4 N 0.60727(11) 0.34839(13) 0.72077(9) 0.0443(4) Uani 1 1 d .
C51 C 0.61203(18) 0.35841(19) 0.64851(13) 0.0634(6) Uani 1 1 d .
H51 H 0.6663 0.3860 0.6473 0.076 Uiso 1 1 calc R
C52 C 0.5408(2) 0.3301(2) 0.57542(14) 0.0825(9) Uani 1 1 d .
H52 H 0.5462 0.3373 0.5250 0.099 Uiso 1 1 calc R
C53 C 0.46176(19) 0.2912(2) 0.57726(15) 0.0778(8) Uani 1 1 d .
H53 H 0.4121 0.2710 0.5279 0.093 Uiso 1 1 calc R
C54 C 0.45535(16) 0.28183(19) 0.65024(15) 0.0670(6) Uani 1 1 d .
H54 H 0.4012 0.2559 0.6526 0.080 Uiso 1 1 calc R
C55 C 0.52921(14) 0.31075(16) 0.72062(13) 0.0529(5) Uani 1 1 d .
H55 H 0.5248 0.3037 0.7715 0.063 Uiso 1 1 calc R

loop_
_atom_site_aniso_label
_atom_site_aniso_U_11
_atom_site_aniso_U_22
_atom_site_aniso_U_33
_atom_site_aniso_U_23
_atom_site_aniso_U_13
_atom_site_aniso_U_12
Co1 0.03382(13) 0.03683(13) 0.02605(12) -0.00065(8) 0.01387(9) -0.00131(9)
N1 0.0330(7) 0.0380(7) 0.0306(7) 0.0002(5) 0.0165(6) 0.0020(5)
N2 0.0361(7) 0.0379(7) 0.0341(7) 0.0034(6) 0.0201(6) 0.0033(6)
C1 0.0437(9) 0.0426(9) 0.0397(9) 0.0030(7) 0.0279(8) 0.0065(7)
C2 0.0405(10) 0.0533(11) 0.0689(13) 0.0017(10) 0.0323(10) 0.0022(8)
C3 0.0743(14) 0.0546(12) 0.0515(11) 0.0017(9) 0.0447(11) 0.0107(10)
C4 0.0583(11) 0.0447(10) 0.0423(10) 0.0068(8) 0.0345(9) 0.0100(8)
C5 0.0318(8) 0.0422(9) 0.0297(8) 0.0015(7) 0.0156(6) 0.0070(7)
C6 0.174(3) 0.0629(15) 0.0645(15) 0.0253(12) 0.0875(19) 0.0471(17)
C7 0.0400(9) 0.0484(10) 0.0331(8) -0.0060(7) 0.0174(7) 0.0012(8)
C8 0.193(3) 0.0615(15) 0.0727(17) 0.0340(13) 0.095(2) 0.0553(19)
C9 0.0430(9) 0.0453(10) 0.0428(10) -0.0073(8) 0.0213(8) -0.0082(8)
C10 0.0701(13) 0.0435(10) 0.0475(10) 0.0119(8) 0.0387(10) 0.0157(9)
C11 0.0337(8) 0.0387(9) 0.0326(8) 0.0004(7) 0.0165(7) 0.0000(6)
C21 0.0485(10) 0.0373(9) 0.0370(9) 0.0081(7) 0.0247(8) 0.0065(7)
C22 0.0420(10) 0.0477(10) 0.0507(11) 0.0087(9) 0.0146(9) 0.0070(8)
C23 0.0435(12) 0.0739(16) 0.109(2) 0.0126(15) 0.0235(13) 0.0026(11)
C24 0.0617(13) 0.0516(12) 0.0424(11) -0.0061(9) 0.0040(9) 0.0062(10)
C25 0.0721(14) 0.0532(12) 0.0376(10) 0.0026(8) 0.0211(10) 0.0226(10)
C26 0.127(3) 0.094(2) 0.0543(14) -0.0076(14) 0.0337(16) 0.0555(19)
C27 0.0443(10) 0.0537(11) 0.0461(10) 0.0096(9) 0.0228(8) 0.0137(8)
C28 0.0436(9) 0.0397(9) 0.0369(9) 0.0064(7) 0.0168(8) 0.0011(7)
C29 0.0635(14) 0.0566(13) 0.0542(12) 0.0015(10) 0.0101(11) -0.0093(11)
C31 0.0389(8) 0.0307(8) 0.0353(8) 0.0006(6) 0.0197(7) -0.0017(6)
C32 0.0412(9) 0.0449(10) 0.0382(9) 0.0052(7) 0.0201(8) 0.0034(7)
C33 0.0404(10) 0.0821(16) 0.0461(11) 0.0113(10) 0.0181(9) 0.0135(10)
C34 0.0500(10) 0.0481(10) 0.0328(9) 0.0043(7) 0.0169(8) 0.0017(8)
C35 0.0599(11) 0.0335(8) 0.0428(10) 0.0000(7) 0.0334(9) -0.0021(8)
C36 0.0805(15) 0.0511(11) 0.0509(11) -0.0034(9) 0.0442(11) -0.0044(10)
C37 0.0453(10) 0.0390(9) 0.0506(10) -0.0024(8) 0.0307(9) -0.0059(7)
C38 0.0391(9) 0.0338(8) 0.0412(9) -0.0013(7) 0.0214(7) -0.0050(7)
C39 0.0385(9) 0.0612(12) 0.0510(11) -0.0057(9) 0.0196(9) -0.0105(8)
N3 0.0502(9) 0.0406(8) 0.0431(8) 0.0048(6) 0.0298(7) 0.0062(7)
C41 0.0824(16) 0.0623(13) 0.0603(13) -0.0031(11) 0.0471(13) 0.0148(12)
C42 0.116(2) 0.0753(17) 0.094(2) 0.0126(15) 0.081(2) 0.0366(17)
C43 0.0750(17) 0.0705(16) 0.125(3) 0.0343(17) 0.0724(19) 0.0252(14)
C44 0.0471(12) 0.0685(15) 0.103(2) 0.0192(14) 0.0365(13) 0.0118(11)
C45 0.0434(10) 0.0551(12) 0.0603(13) 0.0049(9) 0.0239(10) 0.0059(9)
N4 0.0483(9) 0.0449(8) 0.0325(7) 0.0005(6) 0.0096(6) -0.0083(7)
C51 0.0782(15) 0.0689(14) 0.0355(10) 0.0017(10) 0.0160(10) -0.0229(12)
C52 0.110(2) 0.0806(18) 0.0333(11) 0.0030(11) 0.0067(12) -0.0270(16)
C53 0.0805(17) 0.0598(14) 0.0524(14) 0.0020(11) -0.0127(12) -0.0195(13)
C54 0.0537(13) 0.0598(14) 0.0649(15) 0.0009(11) 0.0024(11) -0.0124(10)
C55 0.0494(11) 0.0526(11) 0.0483(11) -0.0001(9) 0.0119(9) -0.0074(9)

loop_
_atom_type_symbol
_atom_type_description
_atom_type_scat_dispersion_real
_atom_type_scat_dispersion_imag
_atom_type_scat_source
C C 0.0033 0.0016 'International Tables Vol C Tables 4.2.6.8 and 6.1.1.4'
H H 0.0000 0.0000 'International Tables Vol C Tables 4.2.6.8 and 6.1.1.4'
N N 0.0061 0.0033 'International Tables Vol C Tables 4.2.6.8 and 6.1.1.4'
Co Co 0.3494 0.9721 'International Tables Vol C Tables 4.2.6.8 and 6.1.1.4'

loop_
_geom_angle_atom_site_label_1
_geom_angle_atom_site_label_2
_geom_angle_atom_site_label_3
_geom_angle
N2 Co1 N1 98.77(6)
N2 Co1 N3 107.21(6)
N1 Co1 N3 107.02(6)
N2 Co1 N4 116.00(6)
N1 Co1 N4 117.92(6)
N3 Co1 N4 108.97(7)
C11 N1 C5 106.99(14)
C11 N1 Co1 128.70(11)
C5 N1 Co1 120.80(11)
C10 N2 C4 107.66(14)
C10 N2 Co1 129.95(11)
C4 N2 Co1 120.69(11)
C4 C1 C5 112.75(13)
C4 C1 C3 109.00(15)
C5 C1 C3 109.24(15)
C4 C1 C2 109.07(16)
C5 C1 C2 108.71(14)
C3 C1 C2 107.97(15)
C1 C2 H2A 109.5
C1 C2 H2B 109.5
H2A C2 H2B 109.5
C1 C2 H2C 109.5
H2A C2 H2C 109.5
H2B C2 H2C 109.5
C1 C3 H3A 109.5
C1 C3 H3B 109.5
H3A C3 H3B 109.5
C1 C3 H3C 109.5
H3A C3 H3C 109.5
H3B C3 H3C 109.5
C6 C4 N2 108.96(17)
C6 C4 C1 128.70(17)
N2 C4 C1 122.30(15)
C7 C5 N1 109.46(14)
C7 C5 C1 129.88(15)
N1 C5 C1 120.43(15)
C4 C6 C8 107.29(19)
C4 C6 H6 126.4
C8 C6 H6 126.4
C5 C7 C9 106.99(15)
C5 C7 H7 126.5
C9 C7 H7 126.5
C10 C8 C6 107.24(19)
C10 C8 H8 126.4
C6 C8 H8 126.4
C11 C9 C7 106.90(16)
C11 C9 H9 126.6
C7 C9 H9 126.6
C8 C10 N2 108.84(17)
C8 C10 C21 129.00(18)
N2 C10 C21 121.93(15)
C9 C11 N1 109.66(15)
C9 C11 C31 131.02(15)
N1 C11 C31 119.32(14)
C22 C21 C28 118.58(17)
C22 C21 C10 122.02(17)
C28 C21 C10 119.36(18)
C24 C22 C21 119.50(18)
C24 C22 C23 119.5(2)
C21 C22 C23 120.9(2)
C22 C23 H23A 109.5
C22 C23 H23B 109.5
H23A C23 H23B 109.5
C22 C23 H23C 109.5
H23A C23 H23C 109.5
H23B C23 H23C 109.5
C25 C24 C22 122.17(19)
C25 C24 H24 118.9
C22 C24 H24 118.9
C24 C25 C27 117.96(18)
C24 C25 C26 121.8(2)
C27 C25 C26 120.3(2)
C25 C26 H26A 109.5
C25 C26 H26B 109.5
H26A C26 H26B 109.5
C25 C26 H26C 109.5
H26A C26 H26C 109.5
H26B C26 H26C 109.5
C28 C27 C25 121.82(18)
C28 C27 H27 119.1
C25 C27 H27 119.1
C27 C28 C21 119.86(17)
C27 C28 C29 119.15(18)
C21 C28 C29 120.95(18)
C28 C29 H29A 109.5
C28 C29 H29B 109.5
H29A C29 H29B 109.5
C28 C29 H29C 109.5
H29A C29 H29C 109.5
H29B C29 H29C 109.5
C32 C31 C38 118.48(15)
C32 C31 C11 119.74(15)
C38 C31 C11 121.76(15)
C34 C32 C31 119.50(16)
C34 C32 C33 118.99(17)
C31 C32 C33 121.41(16)
C32 C33 H33A 109.5
C32 C33 H33B 109.5
H33A C33 H33B 109.5
C32 C33 H33C 109.5
H33A C33 H33C 109.5
H33B C33 H33C 109.5
C35 C34 C32 122.44(18)
C35 C34 H34 118.8
C32 C34 H34 118.8
C34 C35 C37 117.48(16)
C34 C35 C36 121.56(19)
C37 C35 C36 120.95(18)
C35 C36 H36A 109.5
C35 C36 H36B 109.5
H36A C36 H36B 109.5
C35 C36 H36C 109.5
H36A C36 H36C 109.5
H36B C36 H36C 109.5
C35 C37 C38 122.33(16)
C35 C37 H37 118.8
C38 C37 H37 118.8
C37 C38 C31 119.62(16)
C37 C38 C39 118.71(16)
C31 C38 C39 121.59(16)
C38 C39 H39A 109.5
C38 C39 H39B 109.5
H39A C39 H39B 109.5
C38 C39 H39C 109.5
H39A C39 H39C 109.5
H39B C39 H39C 109.5
C41 N3 C45 117.33(18)
C41 N3 Co1 126.63(16)
C45 N3 Co1 116.03(13)
N3 C41 C42 121.7(3)
N3 C41 H41 119.1
C42 C41 H41 119.1
C43 C42 C41 119.4(2)
C43 C42 H42 120.3
C41 C42 H42 120.3
C44 C43 C42 119.2(2)
C44 C43 H43 120.4
C42 C43 H43 120.4
C43 C44 C45 118.9(3)
C43 C44 H44 120.5
C45 C44 H44 120.5
N3 C45 C44 123.3(2)
N3 C45 H45 118.3
C44 C45 H45 118.3
C51 N4 C55 117.56(18)
C51 N4 Co1 122.87(14)
C55 N4 Co1 119.57(13)
N4 C51 C52 122.4(2)
N4 C51 H51 118.8
C52 C51 H51 118.8
C53 C52 C51 118.7(2)
C53 C52 H52 120.7
C51 C52 H52 120.7
C54 C53 C52 119.6(2)
C54 C53 H53 120.2
C52 C53 H53 120.2
C53 C54 C55 118.6(2)
C53 C54 H54 120.7
C55 C54 H54 120.7
N4 C55 C54 123.2(2)
N4 C55 H55 118.4
C54 C55 H55 118.4

loop_
_geom_bond_atom_site_label_1
_geom_bond_atom_site_label_2
_geom_bond_distance
Co1 N2 1.9575(13)
Co1 N1 1.9640(14)
Co1 N3 2.0409(15)
Co1 N4 2.0491(15)
N1 C11 1.382(2)
N1 C5 1.3828(19)
N2 C10 1.376(2)
N2 C4 1.383(2)
C1 C4 1.517(2)
C1 C5 1.525(2)
C1 C3 1.537(2)
C1 C2 1.540(3)
C2 H2A 0.9800
C2 H2B 0.9800
C2 H2C 0.9800
C3 H3A 0.9800
C3 H3B 0.9800
C3 H3C 0.9800
C4 C6 1.369(3)
C5 C7 1.378(3)
C6 C8 1.413(3)
C6 H6 0.9500
C7 C9 1.420(2)
C7 H7 0.9500
C8 C10 1.376(3)
C8 H8 0.9500
C9 C11 1.375(2)
C9 H9 0.9500
C10 C21 1.485(2)
C11 C31 1.489(2)
C21 C22 1.396(3)
C21 C28 1.408(3)
C22 C24 1.395(3)
C22 C23 1.509(3)
C23 H23A 0.9800
C23 H23B 0.9800
C23 H23C 0.9800
C24 C25 1.373(3)
C24 H24 0.9500
C25 C27 1.385(3)
C25 C26 1.518(3)
C26 H26A 0.9800
C26 H26B 0.9800
C26 H26C 0.9800
C27 C28 1.383(3)
C27 H27 0.9500
C28 C29 1.507(3)
C29 H29A 0.9800
C29 H29B 0.9800
C29 H29C 0.9800
C31 C32 1.407(3)
C31 C38 1.409(2)
C32 C34 1.395(3)
C32 C33 1.511(3)
C33 H33A 0.9800
C33 H33B 0.9800
C33 H33C 0.9800
C34 C35 1.382(3)
C34 H34 0.9500
C35 C37 1.385(3)
C35 C36 1.514(2)
C36 H36A 0.9800
C36 H36B 0.9800
C36 H36C 0.9800
C37 C38 1.392(2)
C37 H37 0.9500
C38 C39 1.506(3)
C39 H39A 0.9800
C39 H39B 0.9800
C39 H39C 0.9800
N3 C41 1.335(2)
N3 C45 1.343(3)
C41 C42 1.403(4)
C41 H41 0.9500
C42 C43 1.364(4)
C42 H42 0.9500
C43 C44 1.357(4)
C43 H43 0.9500
C44 C45 1.382(3)
C44 H44 0.9500
C45 H45 0.9500
N4 C51 1.338(3)
N4 C55 1.344(3)
C51 C52 1.386(3)
C51 H51 0.9500
C52 C53 1.378(4)
C52 H52 0.9500
C53 C54 1.363(4)
C53 H53 0.9500
C54 C55 1.378(3)
C54 H54 0.9500
C55 H55 0.9500
